data_4324450
loop_
_publ_author_name
'Ming Fang'
'Jefferson E. Bates'
'Sara E. Lorenz'
'David S. Lee'
'Daniel B. Rego'
'Joseph W. Ziller'
'Filipp Furche'
'William J. Evans'

_publ_section_title
;
 (N2)3- Radical Chemistry via Trivalent Lanthanide Salt/Alkali Metal
 Reduction of Dinitrogen: New Syntheses and Examples of (N2)2- and (N2)3-
 Complexes and Density Functional Theory Comparisons of Closed Shell Sc3+,
 Y3+, and Lu3+ versus 4f9 Dy3+
;
_journal_name_full 'Inorganic Chemistry'
_journal_page_first 1459
_journal_page_last 1469
_journal_paper_doi 10.1021/ic102016k
_journal_volume 50
_journal_year 2011
_chemical_formula_sum 'C60 H144 K N6 O12 Si8 Y2'
_chemical_formula_weight 1583.45
_chemical_name_systematic
; 
 ? 
;
_space_group_IT_number 2
_symmetry_cell_setting triclinic
_symmetry_space_group_name_Hall '-P 1'
_symmetry_space_group_name_H-M 'P -1'
_atom_sites_solution_hydrogens geom
_atom_sites_solution_primary direct
_atom_sites_solution_secondary difmap
_audit_creation_method SHELXTL
_cell_angle_alpha 70.4402(8)
_cell_angle_beta 77.3142(8)
_cell_angle_gamma 70.8400(8)
_cell_formula_units_Z 1
_cell_length_a 10.4483(7)
_cell_length_b 13.7447(9)
_cell_length_c 16.9943(11)
_cell_measurement_reflns_used 9868
_cell_measurement_temperature 148(2)
_cell_measurement_theta_max 27.91
_cell_measurement_theta_min 2.21
_cell_volume 2155.7(2)
_computing_cell_refinement 'Bruker SMART APEX2/SAINT'
_computing_data_collection 'Bruker SMART APEX2'
_computing_data_reduction 'Bruker SAINT'
_computing_molecular_graphics 'Bruker SHELXTL'
_computing_publication_material 'Bruker SHELXTL'
_computing_structure_refinement 'SHELXL-97 (Sheldrick, 2008)'
_computing_structure_solution 'SHELXS-97 (Sheldrick, 2008)'
_diffrn_ambient_temperature 148(2)
_diffrn_measured_fraction_theta_full 0.986
_diffrn_measured_fraction_theta_max 0.986
_diffrn_measurement_device_type 'Bruker SMART APEX II CCD'
_diffrn_measurement_method 'phi and omega'
_diffrn_radiation_monochromator graphite
_diffrn_radiation_source 'fine-focus sealed tube'
_diffrn_radiation_type MoK\a
_diffrn_radiation_wavelength 0.71073
_diffrn_reflns_av_R_equivalents 0.0216
_diffrn_reflns_av_sigmaI/netI 0.0288
_diffrn_reflns_limit_h_max 13
_diffrn_reflns_limit_h_min -13
_diffrn_reflns_limit_k_max 17
_diffrn_reflns_limit_k_min -17
_diffrn_reflns_limit_l_max 21
_diffrn_reflns_limit_l_min -21
_diffrn_reflns_number 24200
_diffrn_reflns_theta_full 27.10
_diffrn_reflns_theta_max 27.10
_diffrn_reflns_theta_min 1.28
_exptl_absorpt_coefficient_mu 1.550
_exptl_absorpt_correction_T_max 0.7468
_exptl_absorpt_correction_T_min 0.7468
_exptl_absorpt_correction_type multi-scan
_exptl_absorpt_process_details 'Bruker SADABS'
_exptl_crystal_colour orange
_exptl_crystal_density_diffrn 1.220
_exptl_crystal_density_meas ?
_exptl_crystal_description irregular
_exptl_crystal_F_000 851
_exptl_crystal_size_max 0.20
_exptl_crystal_size_mid 0.20
_exptl_crystal_size_min 0.20
_refine_diff_density_max 0.653
_refine_diff_density_min -0.319
_refine_diff_density_rms 0.058
_refine_ls_extinction_method none
_refine_ls_goodness_of_fit_ref 1.032
_refine_ls_hydrogen_treatment constr
_refine_ls_matrix_type full
_refine_ls_number_parameters 408
_refine_ls_number_reflns 9384
_refine_ls_number_restraints 0
_refine_ls_restrained_S_all 1.032
_refine_ls_R_factor_all 0.0413
_refine_ls_R_factor_gt 0.0321
_refine_ls_shift/su_max 0.001
_refine_ls_shift/su_mean 0.000
_refine_ls_structure_factor_coef Fsqd
_refine_ls_weighting_details 'calc w=1/[\s^2^(Fo^2^)+(0.0448P)^2^+0.8625P] where P=(Fo^2^+2Fc^2^)/3'
_refine_ls_weighting_scheme calc
_refine_ls_wR_factor_gt 0.0790
_refine_ls_wR_factor_ref 0.0828
_reflns_number_gt 8107
_reflns_number_total 9384
_reflns_threshold_expression >2sigma(I)
_cod_data_source_file ic102016k_si_002_4.cif
_cod_data_source_block mf34
_cod_depositor_comments
;
The following automatic conversions were performed:

'_exptl_crystal_density_meas' value 'none' was changed to '?' - the
value is perceived as not measured.

Automatic conversion script
Id: cif_fix_values 3008 2015-01-20 13:52:24Z robertas 
;
_cod_database_code 4324450

loop_
_symmetry_equiv_pos_as_xyz
'x, y, z'
'-x, -y, -z'

loop_
_atom_site_label
_atom_site_type_symbol
_atom_site_fract_x
_atom_site_fract_y
_atom_site_fract_z
_atom_site_U_iso_or_equiv
_atom_site_adp_type
_atom_site_occupancy
_atom_site_symmetry_multiplicity
_atom_site_calc_flag
_atom_site_refinement_flags
_atom_site_disorder_assembly
_atom_site_disorder_group
Y1 Y 0.537950(18) 0.917147(14) 0.410547(11) 0.01858(6) Uani 1 1 d . . .
K1 K 1.0000 0.5000 0.0000 0.02526(13) Uani 1 2 d S . .
Si1 Si 0.75490(6) 1.03105(4) 0.25906(3) 0.02458(12) Uani 1 1 d . D .
Si2 Si 0.47668(7) 1.09310(5) 0.20644(4) 0.02896(13) Uani 1 1 d . D .
Si3 Si 0.68796(5) 0.67310(4) 0.36615(3) 0.02149(12) Uani 1 1 d . D .
Si4 Si 0.71103(5) 0.67141(4) 0.53957(3) 0.02263(12) Uani 1 1 d . D .
O1 O 0.32537(14) 0.87077(11) 0.43071(10) 0.0302(3) Uani 1 1 d . . .
O2 O 1.22828(15) 0.50315(12) 0.05555(9) 0.0306(3) Uani 1 1 d . . .
O3 O 0.99434(15) 0.47458(11) 0.17259(9) 0.0280(3) Uani 1 1 d . . .
O4 O 0.79167(14) 0.43016(12) 0.11678(9) 0.0278(3) Uani 1 1 d . . .
O5 O 1.12827(19) 0.28477(14) 0.04507(11) 0.0472(4) Uani 1 1 d . . .
O6 O 1.4024(2) 0.67387(16) 0.14844(13) 0.0647(6) Uani 1 1 d . . .
N1 N 0.59119(17) 1.02349(13) 0.27695(10) 0.0241(4) Uani 1 1 d . . .
N2 N 0.65268(16) 0.73343(13) 0.44387(10) 0.0206(3) Uani 1 1 d . . .
N3 N 0.57033(16) 0.98880(13) 0.49935(10) 0.0234(3) Uani 1 1 d . . .
C1 C 0.8547(2) 0.92732(18) 0.34435(14) 0.0323(5) Uani 1 1 d . . .
H1A H 0.9485 0.9329 0.3337 0.048 Uiso 1 1 calc R D .
H1B H 0.8559 0.8555 0.3449 0.048 Uiso 1 1 calc R . .
H1C H 0.8118 0.9395 0.3989 0.048 Uiso 1 1 calc R . .
C2 C 0.7721(2) 1.16295(18) 0.25891(15) 0.0350(5) Uani 1 1 d . . .
H2A H 0.8680 1.1560 0.2605 0.052 Uiso 1 1 calc R D .
H2B H 0.7163 1.1833 0.3084 0.052 Uiso 1 1 calc R . .
H2C H 0.7410 1.2184 0.2077 0.052 Uiso 1 1 calc R . .
C3 C 0.8503(3) 1.0058(2) 0.15694(15) 0.0413(6) Uani 1 1 d . . .
H3C H 0.9460 1.0039 0.1534 0.062 Uiso 1 1 calc R D .
H3D H 0.8090 1.0636 0.1098 0.062 Uiso 1 1 calc R . .
H3E H 0.8458 0.9369 0.1544 0.062 Uiso 1 1 calc R . .
C4 C 0.4851(3) 1.23476(17) 0.15067(14) 0.0339(5) Uani 1 1 d . . .
H4A H 0.4710 1.2736 0.1922 0.051 Uiso 1 1 calc R D .
H4B H 0.4139 1.2709 0.1132 0.051 Uiso 1 1 calc R . .
H4C H 0.5749 1.2335 0.1176 0.051 Uiso 1 1 calc R . .
C5 C 0.2981(3) 1.1017(2) 0.26043(17) 0.0465(6) Uani 1 1 d . . .
H5A H 0.2840 1.1301 0.3084 0.070 Uiso 1 1 calc R D .
H5B H 0.2838 1.0300 0.2804 0.070 Uiso 1 1 calc R . .
H5C H 0.2330 1.1496 0.2207 0.070 Uiso 1 1 calc R . .
C6 C 0.4976(3) 1.0305(2) 0.11988(16) 0.0499(7) Uani 1 1 d . . .
H6A H 0.4849 0.9583 0.1442 0.075 Uiso 1 1 calc R D .
H6B H 0.5893 1.0257 0.0889 0.075 Uiso 1 1 calc R . .
H6C H 0.4293 1.0749 0.0814 0.075 Uiso 1 1 calc R . .
C7 C 0.5975(2) 0.76843(17) 0.27398(13) 0.0297(5) Uani 1 1 d . . .
H7A H 0.6348 0.8305 0.2501 0.045 Uiso 1 1 calc R D .
H7B H 0.4998 0.7928 0.2926 0.045 Uiso 1 1 calc R . .
H7C H 0.6108 0.7317 0.2311 0.045 Uiso 1 1 calc R . .
C8 C 0.8740(2) 0.6339(2) 0.32419(16) 0.0376(5) Uani 1 1 d . . .
H8A H 0.9086 0.6973 0.3048 0.056 Uiso 1 1 calc R D .
H8B H 0.8850 0.6048 0.2770 0.056 Uiso 1 1 calc R . .
H8C H 0.9253 0.5793 0.3688 0.056 Uiso 1 1 calc R . .
C9 C 0.6288(2) 0.54865(16) 0.39397(14) 0.0298(5) Uani 1 1 d . . .
H9A H 0.5347 0.5623 0.4219 0.045 Uiso 1 1 calc R D .
H9B H 0.6883 0.4891 0.4319 0.045 Uiso 1 1 calc R . .
H9C H 0.6326 0.5299 0.3426 0.045 Uiso 1 1 calc R . .
C10 C 0.7765(2) 0.52053(18) 0.56593(15) 0.0362(5) Uani 1 1 d . . .
H10A H 0.7013 0.4904 0.5707 0.054 Uiso 1 1 calc R D .
H10B H 0.8148 0.4922 0.6195 0.054 Uiso 1 1 calc R . .
H10C H 0.8476 0.5005 0.5213 0.054 Uiso 1 1 calc R . .
C11 C 0.8549(3) 0.7184(2) 0.54835(16) 0.0427(6) Uani 1 1 d . . .
H11A H 0.8235 0.7959 0.5415 0.064 Uiso 1 1 calc R D .
H11B H 0.9304 0.7033 0.5044 0.064 Uiso 1 1 calc R . .
H11C H 0.8863 0.6806 0.6038 0.064 Uiso 1 1 calc R . .
C12 C 0.5726(3) 0.6995(2) 0.62637(14) 0.0401(6) Uani 1 1 d . . .
H12A H 0.5391 0.7772 0.6186 0.060 Uiso 1 1 calc R D .
H12B H 0.6087 0.6638 0.6806 0.060 Uiso 1 1 calc R . .
H12C H 0.4974 0.6722 0.6255 0.060 Uiso 1 1 calc R . .
C17 C 1.3059(2) 0.56995(18) -0.00380(14) 0.0312(5) Uani 1 1 d . . .
H17A H 1.3925 0.5581 0.0172 0.037 Uiso 1 1 calc R . .
H17B H 1.2540 0.6465 -0.0121 0.037 Uiso 1 1 calc R . .
C18 C 1.2081(2) 0.51530(19) 0.13744(14) 0.0349(5) Uani 1 1 d . . .
H18A H 1.1575 0.5905 0.1364 0.042 Uiso 1 1 calc R . .
H18B H 1.2974 0.4984 0.1572 0.042 Uiso 1 1 calc R . .
C19 C 1.1286(2) 0.44078(19) 0.19575(14) 0.0355(5) Uani 1 1 d . . .
H19A H 1.1745 0.3666 0.1924 0.043 Uiso 1 1 calc R . .
H19B H 1.1239 0.4414 0.2544 0.043 Uiso 1 1 calc R . .
C20 C 0.9128(2) 0.40719(17) 0.22655(13) 0.0318(5) Uani 1 1 d . . .
H20A H 0.9038 0.4096 0.2851 0.038 Uiso 1 1 calc R . .
H20B H 0.9570 0.3320 0.2252 0.038 Uiso 1 1 calc R . .
C21 C 0.7753(2) 0.44521(18) 0.19771(13) 0.0308(5) Uani 1 1 d . . .
H21A H 0.7145 0.4038 0.2378 0.037 Uiso 1 1 calc R . .
H21B H 0.7340 0.5221 0.1945 0.037 Uiso 1 1 calc R . .
C22 C 0.6649(2) 0.45740(18) 0.08542(14) 0.0306(5) Uani 1 1 d . . .
H22A H 0.6189 0.5351 0.0764 0.037 Uiso 1 1 calc R . .
H22B H 0.6042 0.4165 0.1263 0.037 Uiso 1 1 calc R . .
C15 C 0.1187(3) 0.8662(2) 0.52226(16) 0.0423(6) Uani 1 1 d . . .
H15A H 0.1198 0.8754 0.5774 0.051 Uiso 1 1 calc R A 1
H15B H 0.0230 0.8800 0.5135 0.051 Uiso 1 1 calc R A 1
C23 C 1.0595(3) 0.2032(2) 0.06916(15) 0.0398(6) Uani 1 1 d . . .
H23A H 0.9648 0.2293 0.0948 0.048 Uiso 1 1 calc R . .
H23B H 1.1078 0.1385 0.1104 0.048 Uiso 1 1 calc R . .
C24 C 1.0596(3) 0.1775(3) -0.00992(17) 0.0550(7) Uani 1 1 d . . .
H24A H 1.0946 0.0990 -0.0018 0.066 Uiso 1 1 calc R . .
H24B H 0.9657 0.2019 -0.0252 0.066 Uiso 1 1 calc R . .
C26 C 0.7757(3) 0.7296(2) 0.02644(19) 0.0532(7) Uani 1 1 d . . .
H26A H 0.7536 0.6616 0.0602 0.064 Uiso 1 1 calc R B 1
H26B H 0.6904 0.7854 0.0096 0.064 Uiso 1 1 calc R B 1
C27 C 1.3806(3) 0.7784(2) 0.09277(18) 0.0531(7) Uani 1 1 d . E .
H27A H 1.3885 0.7751 0.0345 0.064 Uiso 1 1 calc R C 1
H27B H 1.4515 0.8103 0.0951 0.064 Uiso 1 1 calc R C 1
C13 C 0.3042(6) 0.7710(5) 0.4409(4) 0.0273(17) Uiso 0.50 1 d P D 1
H13A H 0.3908 0.7130 0.4483 0.033 Uiso 0.50 1 calc PR D 1
H13B H 0.2678 0.7728 0.3911 0.033 Uiso 0.50 1 calc PR D 1
C14 C 0.2051(10) 0.7535(8) 0.5164(6) 0.055(3) Uiso 0.40 1 d P D 1
H14A H 0.2524 0.7131 0.5670 0.066 Uiso 0.40 1 calc PR D 1
H14B H 0.1467 0.7124 0.5113 0.066 Uiso 0.40 1 calc PR D 1
C16 C 0.1932(4) 0.9423(3) 0.4482(3) 0.0177(9) Uiso 0.50 1 d P D 1
H16A H 0.1433 0.9738 0.3982 0.021 Uiso 0.50 1 calc PR D 1
H16B H 0.2021 1.0011 0.4661 0.021 Uiso 0.50 1 calc PR D 1
C25 C 0.8517(6) 0.7663(5) 0.0769(4) 0.0444(12) Uiso 0.50 1 d P . 1
H25A H 0.7863 0.8151 0.1083 0.053 Uiso 0.50 1 calc PR . 1
H25B H 0.9060 0.7038 0.1168 0.053 Uiso 0.50 1 calc PR . 1
C28 C 1.2492(5) 0.8443(4) 0.1141(4) 0.0644(14) Uiso 0.70 1 d P E 1
H28A H 1.1781 0.8342 0.0900 0.077 Uiso 0.70 1 calc PR E 1
H28B H 1.2471 0.9212 0.0944 0.077 Uiso 0.70 1 calc PR E 1
C29 C 1.2307(6) 0.8051(5) 0.2073(4) 0.0685(13) Uiso 0.70 1 d P E 1
H29A H 1.2709 0.8425 0.2320 0.082 Uiso 0.70 1 calc PR E 1
H29B H 1.1327 0.8164 0.2294 0.082 Uiso 0.70 1 calc PR E 1
C30 C 1.2995(7) 0.6955(5) 0.2255(4) 0.0390(13) Uiso 0.50 1 d P E 1
H30A H 1.2332 0.6530 0.2387 0.047 Uiso 0.50 1 calc PR E 1
H30B H 1.3484 0.6735 0.2751 0.047 Uiso 0.50 1 calc PR E 1
C13B C 0.3117(6) 0.7592(4) 0.4592(4) 0.0214(15) Uiso 0.50 1 d P D 2
H13C H 0.2768 0.7448 0.4158 0.026 Uiso 0.50 1 calc PR D 2
H13D H 0.4008 0.7059 0.4711 0.026 Uiso 0.50 1 calc PR D 2
C14B C 0.2131(4) 0.7546(3) 0.5368(3) 0.0227(10) Uiso 0.60 1 d P D 2
H14C H 0.2604 0.7348 0.5867 0.027 Uiso 0.60 1 calc PR D 2
H14D H 0.1625 0.7016 0.5450 0.027 Uiso 0.60 1 calc PR D 2
C16B C 0.2008(6) 0.9325(4) 0.4758(4) 0.0371(14) Uiso 0.50 1 d P D 2
H16C H 0.2291 0.9607 0.5136 0.045 Uiso 0.50 1 calc PR D 2
H16D H 0.1486 0.9942 0.4342 0.045 Uiso 0.50 1 calc PR D 2
C25B C 0.7979(6) 0.8057(5) 0.0556(4) 0.0515(14) Uiso 0.50 1 d P . 2
H25C H 0.7987 0.7795 0.1173 0.062 Uiso 0.50 1 calc PR . 2
H25D H 0.7250 0.8741 0.0419 0.062 Uiso 0.50 1 calc PR . 2
C28B C 1.2453(16) 0.8434(13) 0.1508(12) 0.086(4) Uiso 0.30 1 d P E 2
H28C H 1.2710 0.8914 0.1732 0.103 Uiso 0.30 1 calc PR E 2
H28D H 1.1674 0.8852 0.1180 0.103 Uiso 0.30 1 calc PR E 2
C29B C 1.2150(10) 0.7492(9) 0.2189(6) 0.048(2) Uiso 0.30 1 d P E 2
H29C H 1.1817 0.7678 0.2727 0.058 Uiso 0.30 1 calc PR E 2
H29D H 1.1437 0.7273 0.2046 0.058 Uiso 0.30 1 calc PR E 2
C30B C 1.3416(6) 0.6621(5) 0.2264(4) 0.0427(14) Uiso 0.50 1 d P E 2
H30C H 1.3987 0.6687 0.2627 0.051 Uiso 0.50 1 calc PR E 2
H30D H 1.3224 0.5913 0.2503 0.051 Uiso 0.50 1 calc PR E 2

loop_
_atom_site_aniso_label
_atom_site_aniso_U_11
_atom_site_aniso_U_22
_atom_site_aniso_U_33
_atom_site_aniso_U_23
_atom_site_aniso_U_13
_atom_site_aniso_U_12
Y1 0.01950(10) 0.01656(9) 0.01874(9) -0.00482(7) -0.00061(7) -0.00514(7)
K1 0.0272(3) 0.0283(3) 0.0240(3) -0.0091(2) -0.0016(2) -0.0118(3)
Si1 0.0310(3) 0.0228(3) 0.0215(3) -0.0072(2) 0.0027(2) -0.0124(2)
Si2 0.0412(3) 0.0246(3) 0.0237(3) -0.0019(2) -0.0099(2) -0.0138(3)
Si3 0.0220(3) 0.0199(3) 0.0227(3) -0.0085(2) -0.0002(2) -0.0051(2)
Si4 0.0221(3) 0.0227(3) 0.0217(3) -0.0035(2) -0.0040(2) -0.0065(2)
O1 0.0205(7) 0.0220(7) 0.0477(9) -0.0130(7) 0.0019(6) -0.0060(6)
O2 0.0341(8) 0.0330(8) 0.0301(8) -0.0096(7) -0.0067(6) -0.0136(7)
O3 0.0330(8) 0.0270(8) 0.0241(7) -0.0055(6) -0.0047(6) -0.0095(6)
O4 0.0249(7) 0.0312(8) 0.0284(7) -0.0121(6) 0.0020(6) -0.0091(6)
O5 0.0588(12) 0.0380(10) 0.0479(10) -0.0121(8) -0.0005(9) -0.0217(9)
O6 0.0861(16) 0.0447(11) 0.0578(13) -0.0183(10) 0.0103(11) -0.0196(11)
N1 0.0309(9) 0.0228(8) 0.0206(8) -0.0046(7) -0.0032(7) -0.0117(7)
N2 0.0207(8) 0.0200(8) 0.0209(8) -0.0071(6) -0.0018(6) -0.0044(6)
N3 0.0198(8) 0.0240(8) 0.0263(9) -0.0079(7) -0.0016(7) -0.0059(7)
C1 0.0305(11) 0.0316(12) 0.0348(12) -0.0076(9) -0.0023(9) -0.0118(9)
C2 0.0379(13) 0.0299(12) 0.0422(13) -0.0127(10) -0.0009(10) -0.0161(10)
C3 0.0472(15) 0.0474(15) 0.0309(12) -0.0170(11) 0.0106(11) -0.0192(12)
C4 0.0453(13) 0.0271(11) 0.0288(11) -0.0046(9) -0.0077(10) -0.0107(10)
C5 0.0415(14) 0.0478(15) 0.0478(15) 0.0023(12) -0.0177(12) -0.0176(12)
C6 0.089(2) 0.0314(13) 0.0370(14) -0.0041(11) -0.0322(14) -0.0168(13)
C7 0.0390(12) 0.0282(11) 0.0252(10) -0.0089(9) -0.0053(9) -0.0115(9)
C8 0.0294(12) 0.0438(14) 0.0432(13) -0.0246(11) 0.0064(10) -0.0094(10)
C9 0.0358(12) 0.0224(10) 0.0321(11) -0.0116(9) -0.0009(9) -0.0075(9)
C10 0.0391(13) 0.0286(12) 0.0345(12) -0.0013(10) -0.0114(10) -0.0046(10)
C11 0.0459(14) 0.0490(15) 0.0364(13) 0.0050(11) -0.0199(11) -0.0251(12)
C12 0.0421(14) 0.0458(14) 0.0230(11) -0.0083(10) -0.0008(10) -0.0037(11)
C17 0.0259(11) 0.0312(11) 0.0411(13) -0.0127(10) -0.0051(9) -0.0107(9)
C18 0.0358(12) 0.0395(13) 0.0354(12) -0.0133(10) -0.0135(10) -0.0098(10)
C19 0.0408(13) 0.0360(12) 0.0289(11) -0.0061(10) -0.0128(10) -0.0074(10)
C20 0.0470(13) 0.0251(11) 0.0240(10) -0.0058(9) -0.0014(9) -0.0140(10)
C21 0.0382(12) 0.0285(11) 0.0265(11) -0.0107(9) 0.0067(9) -0.0141(9)
C22 0.0239(10) 0.0302(11) 0.0408(12) -0.0141(10) 0.0008(9) -0.0104(9)
C15 0.0340(13) 0.0397(14) 0.0431(14) -0.0091(11) 0.0043(11) -0.0057(11)
C23 0.0487(15) 0.0366(13) 0.0352(13) -0.0096(10) 0.0016(11) -0.0182(11)
C24 0.0600(18) 0.0674(19) 0.0456(16) -0.0249(14) 0.0069(13) -0.0277(15)
C26 0.0390(15) 0.0371(14) 0.0681(19) -0.0051(13) 0.0068(13) -0.0098(11)
C27 0.072(2) 0.0536(17) 0.0429(15) -0.0164(13) -0.0006(14) -0.0303(15)

loop_
_atom_type_symbol
_atom_type_description
_atom_type_scat_dispersion_real
_atom_type_scat_dispersion_imag
_atom_type_scat_source
C C 0.0033 0.0016 'International Tables Vol C Tables 4.2.6.8 and 6.1.1.4'
H H 0.0000 0.0000 'International Tables Vol C Tables 4.2.6.8 and 6.1.1.4'
N N 0.0061 0.0033 'International Tables Vol C Tables 4.2.6.8 and 6.1.1.4'
O O 0.0106 0.0060 'International Tables Vol C Tables 4.2.6.8 and 6.1.1.4'
Si Si 0.0817 0.0704 'International Tables Vol C Tables 4.2.6.8 and 6.1.1.4'
K K 0.2009 0.2494 'International Tables Vol C Tables 4.2.6.8 and 6.1.1.4'
Y Y -2.7962 3.5667 'International Tables Vol C Tables 4.2.6.8 and 6.1.1.4'

loop_
_geom_angle_atom_site_label_1
_geom_angle_atom_site_label_2
_geom_angle_atom_site_label_3
_geom_angle
_geom_angle_site_symmetry_1
_geom_angle_site_symmetry_3
N3 Y1 N3 36.95(8) . 2_676
N3 Y1 N1 106.63(6) . .
N3 Y1 N1 113.04(6) 2_676 .
N3 Y1 N2 110.16(6) . .
N3 Y1 N2 126.63(6) 2_676 .
N1 Y1 N2 117.79(6) . .
N3 Y1 O1 118.87(6) . .
N3 Y1 O1 84.70(5) 2_676 .
N1 Y1 O1 114.42(6) . .
N2 Y1 O1 88.65(5) . .
O5 K1 O5 179.999(1) 2_765 .
O5 K1 O2 99.51(5) 2_765 .
O5 K1 O2 80.49(5) . .
O5 K1 O2 80.49(5) 2_765 2_765
O5 K1 O2 99.51(5) . 2_765
O2 K1 O2 180.0 . 2_765
O5 K1 O4 81.41(5) 2_765 2_765
O5 K1 O4 98.59(5) . 2_765
O2 K1 O4 60.31(4) . 2_765
O2 K1 O4 119.69(4) 2_765 2_765
O5 K1 O4 98.59(5) 2_765 .
O5 K1 O4 81.41(5) . .
O2 K1 O4 119.69(4) . .
O2 K1 O4 60.31(4) 2_765 .
O4 K1 O4 180.0 2_765 .
N1 Si1 C1 110.15(9) . .
N1 Si1 C2 114.45(10) . .
C1 Si1 C2 105.22(11) . .
N1 Si1 C3 113.82(10) . .
C1 Si1 C3 106.21(11) . .
C2 Si1 C3 106.32(11) . .
N1 Si1 Y1 39.49(6) . .
C1 Si1 Y1 71.48(7) . .
C2 Si1 Y1 118.66(8) . .
C3 Si1 Y1 134.13(8) . .
N1 Si2 C5 110.38(10) . .
N1 Si2 C6 113.74(11) . .
C5 Si2 C6 106.46(14) . .
N1 Si2 C4 113.92(10) . .
C5 Si2 C4 106.92(12) . .
C6 Si2 C4 104.86(11) . .
N2 Si3 C7 109.26(9) . .
N2 Si3 C8 114.50(9) . .
C7 Si3 C8 106.00(11) . .
N2 Si3 C9 115.32(9) . .
C7 Si3 C9 104.95(10) . .
C8 Si3 C9 106.01(10) . .
N2 Si4 C12 110.95(10) . .
N2 Si4 C11 111.77(10) . .
C12 Si4 C11 107.36(13) . .
N2 Si4 C10 114.93(9) . .
C12 Si4 C10 105.57(11) . .
C11 Si4 C10 105.77(11) . .
C13 O1 C16 106.8(3) . .
C13 O1 C13B 11.9(4) . .
C16 O1 C13B 108.1(3) . .
C13 O1 C16B 106.6(3) . .
C16 O1 C16B 17.7(3) . .
C13B O1 C16B 104.1(3) . .
C13 O1 Y1 129.5(3) . .
C16 O1 Y1 123.04(18) . .
C13B O1 Y1 125.1(2) . .
C16B O1 Y1 118.2(2) . .
C18 O2 C17 112.55(16) . .
C18 O2 K1 115.69(12) . .
C17 O2 K1 115.02(12) . .
C20 O3 C19 111.85(16) . .
C20 O3 K1 113.46(11) . .
C19 O3 K1 111.55(12) . .
C21 O4 C22 112.75(15) . .
C21 O4 K1 116.47(11) . .
C22 O4 K1 115.52(12) . .
C26 O5 C23 107.47(19) 2_765 .
C26 O5 K1 103.43(14) 2_765 .
C23 O5 K1 124.01(15) . .
C30B O6 C27 118.1(3) . .
C30B O6 C30 18.8(3) . .
C27 O6 C30 100.7(3) . .
Si2 N1 Si1 123.45(10) . .
Si2 N1 Y1 123.81(9) . .
Si1 N1 Y1 112.63(8) . .
Si3 N2 Si4 123.64(10) . .
Si3 N2 Y1 117.10(8) . .
Si4 N2 Y1 118.90(8) . .
N3 N3 Y1 72.41(13) 2_676 .
N3 N3 Y1 70.64(13) 2_676 2_676
Y1 N3 Y1 143.06(8) . 2_676
O2 C17 C22 108.56(17) . 2_765
O2 C18 C19 108.91(18) . .
O3 C19 C18 109.15(18) . .
O3 C20 C21 109.11(17) . .
O4 C21 C20 108.01(17) . .
O4 C22 C17 107.88(16) . 2_765
C16B C15 C14B 104.6(3) . .
C16B C15 C14 104.1(5) . .
C14B C15 C14 14.3(4) . .
C16B C15 C16 16.1(3) . .
C14B C15 C16 107.1(3) . .
C14 C15 C16 102.5(4) . .
O5 C23 C24 106.2(2) . .
C25 C24 C23 107.5(3) 2_765 .
C25 C24 C25B 26.6(3) 2_765 2_765
C23 C24 C25B 98.2(3) . 2_765
C25B C26 O5 109.4(3) . 2_765
C25B C26 C25 26.7(3) . .
O5 C26 C25 103.4(3) 2_765 .
O6 C27 C28 110.8(3) . .
O6 C27 C28B 99.0(6) . .
C28 C27 C28B 20.0(6) . .
O1 C13 C14 105.8(5) . .
C13 C14 C15 105.8(6) . .
O1 C16 C15 103.2(3) . .
C24 C25 C26 102.7(4) 2_765 .
C27 C28 C29 102.6(4) . .
C30 C29 C28 104.3(4) . .
C29 C30 O6 109.2(4) . .
C14B C13B O1 104.8(4) . .
C13B C14B C15 104.3(4) . .
C15 C16B O1 110.2(4) . .
C26 C25B C24 106.4(4) . 2_765
C29B C28B C27 99.7(10) . .
C30B C29B C28B 107.4(9) . .
O6 C30B C29B 104.1(5) . .

loop_
_geom_bond_atom_site_label_1
_geom_bond_atom_site_label_2
_geom_bond_distance
_geom_bond_site_symmetry_2
Y1 N3 2.1909(17) .
Y1 N3 2.2136(16) 2_676
Y1 N1 2.3146(16) .
Y1 N2 2.3426(16) .
Y1 O1 2.4302(14) .
K1 O5 2.7322(18) 2_765
K1 O5 2.7323(18) .
K1 O2 2.7688(14) .
K1 O2 2.7688(14) 2_765
K1 O4 2.7922(14) 2_765
K1 O4 2.7922(14) .
Si1 N1 1.7018(18) .
Si1 C1 1.878(2) .
Si1 C2 1.879(2) .
Si1 C3 1.882(2) .
Si2 N1 1.7010(18) .
Si2 C5 1.875(3) .
Si2 C6 1.880(2) .
Si2 C4 1.881(2) .
Si3 N2 1.6991(16) .
Si3 C7 1.878(2) .
Si3 C8 1.881(2) .
Si3 C9 1.886(2) .
Si4 N2 1.7056(17) .
Si4 C12 1.869(2) .
Si4 C11 1.871(2) .
Si4 C10 1.884(2) .
O1 C13 1.408(6) .
O1 C16 1.444(4) .
O1 C13B 1.491(6) .
O1 C16B 1.507(6) .
O2 C18 1.419(3) .
O2 C17 1.424(3) .
O3 C20 1.425(3) .
O3 C19 1.425(3) .
O4 C21 1.424(2) .
O4 C22 1.425(3) .
O5 C26 1.420(3) 2_765
O5 C23 1.426(3) .
O6 C30B 1.319(6) .
O6 C27 1.407(3) .
O6 C30 1.546(6) .
N3 N3 1.396(3) 2_676
N3 Y1 2.2137(16) 2_676
C17 C22 1.499(3) 2_765
C18 C19 1.496(3) .
C20 C21 1.491(3) .
C22 C17 1.499(3) 2_765
C15 C16B 1.387(6) .
C15 C14B 1.500(5) .
C15 C14 1.540(10) .
C15 C16 1.584(5) .
C23 C24 1.499(4) .
C24 C25 1.473(6) 2_765
C24 C25B 1.572(7) 2_765
C26 C25B 1.395(6) .
C26 O5 1.420(3) 2_765
C26 C25 1.572(6) .
C27 C28 1.422(6) .
C27 C28B 1.709(16) .
C13 C14 1.467(11) .
C25 C24 1.473(6) 2_765
C28 C29 1.483(8) .
C29 C30 1.399(8) .
C13B C14B 1.481(7) .
C25B C24 1.572(7) 2_765
C28B C29B 1.490(19) .
C29B C30B 1.460(11) .
